data_7214340
loop_
_publ_author_name
'Henkelis, James J.'
'Ronson, Tanya K.'
'Hardie, Michaele J.'

_publ_section_title
;
 Lanthanide coordination polymers with pyridyl-N-oxide or carboxylate
 functionalised host ligands
;
_journal_issue 18
_journal_name_full CrystEngComm
_journal_page_first 3688
_journal_paper_doi 10.1039/c3ce40776d
_journal_volume 16
_journal_year 2014
_chemical_formula_sum 'C45 H46 Gd N7 O19'
_chemical_formula_weight 1146.14
_chemical_name_systematic
; 
 [Dinitro{(+-)-2,7,12-Trimethoxy-3,8,13-tris(2-N-oxide-pyridylmethoxy)-10,15-dihydro-5H- tribenzo[a,d,g]cyclononatriene}]gadolinium(III) dimethylformamide
;
_space_group_IT_number 15
_symmetry_cell_setting monoclinic
_symmetry_space_group_name_Hall '-C 2yc'
_symmetry_space_group_name_H-M 'C 1 2/c 1'
_atom_sites_solution_hydrogens geom
_atom_sites_solution_primary direct
_atom_sites_solution_secondary difmap
_audit_creation_method SHELXL-97
_cell_angle_alpha 90.00
_cell_angle_beta 97.550(4)
_cell_angle_gamma 90.00
_cell_formula_units_Z 8
_cell_length_a 44.860(4)
_cell_length_b 15.1635(14)
_cell_length_c 15.6748(14)
_cell_measurement_temperature 150(2)
_cell_volume 10570.1(17)
_computing_structure_refinement 'SHELXL-97 (Sheldrick, 1997)'
_computing_structure_solution 'SHELXS-97 (Sheldrick, 1990)'
_diffrn_ambient_temperature 150(2)
_diffrn_measured_fraction_theta_full 0.972
_diffrn_measured_fraction_theta_max 0.972
_diffrn_measurement_device_type 'BRUKER X8 CCD area detector'
_diffrn_radiation_monochromator graphite
_diffrn_radiation_source 'rotating anode'
_diffrn_radiation_type MoK\a
_diffrn_radiation_wavelength 0.71073
_diffrn_reflns_av_R_equivalents 0.0958
_diffrn_reflns_av_sigmaI/netI 0.1242
_diffrn_reflns_limit_h_max 52
_diffrn_reflns_limit_h_min -53
_diffrn_reflns_limit_k_max 16
_diffrn_reflns_limit_k_min -19
_diffrn_reflns_limit_l_max 19
_diffrn_reflns_limit_l_min -18
_diffrn_reflns_number 34505
_diffrn_reflns_theta_full 26.73
_diffrn_reflns_theta_max 26.73
_diffrn_reflns_theta_min 1.42
_exptl_absorpt_coefficient_mu 1.332
_exptl_absorpt_correction_T_max 0.9868
_exptl_absorpt_correction_T_min 0.8783
_exptl_absorpt_correction_type multi-scan
_exptl_absorpt_process_details SADABS
_exptl_crystal_colour yellow
_exptl_crystal_density_diffrn 1.440
_exptl_crystal_density_method 'not measured'
_exptl_crystal_description needle
_exptl_crystal_F_000 4648
_exptl_crystal_size_max 0.10
_exptl_crystal_size_mid 0.08
_exptl_crystal_size_min 0.01
_refine_diff_density_max 2.280
_refine_diff_density_min -1.536
_refine_diff_density_rms 0.232
_refine_ls_extinction_method none
_refine_ls_goodness_of_fit_ref 1.005
_refine_ls_hydrogen_treatment constr
_refine_ls_matrix_type full
_refine_ls_number_parameters 633
_refine_ls_number_reflns 10908
_refine_ls_number_restraints 2
_refine_ls_restrained_S_all 1.006
_refine_ls_R_factor_all 0.1437
_refine_ls_R_factor_gt 0.0698
_refine_ls_shift/su_max 0.000
_refine_ls_shift/su_mean 0.000
_refine_ls_structure_factor_coef Fsqd
_refine_ls_weighting_details 'calc w=1/[\s^2^(Fo^2^)+(0.1170P)^2^+0.0000P] where P=(Fo^2^+2Fc^2^)/3'
_refine_ls_weighting_scheme calc
_refine_ls_wR_factor_gt 0.1808
_refine_ls_wR_factor_ref 0.2194
_reflns_number_gt 6048
_reflns_number_total 10908
_reflns_threshold_expression >2sigma(I)
_cod_data_source_file c3ce40776d.txt
_cod_data_source_block c:
_cod_depositor_comments
;
The following automatic conversions were performed:

'_symmetry_cell_setting' value 'Monoclinic' changed to 'monoclinic'
according to
/usr/data/users/saulius/crontab/automatic-downloads/rss-feeds/RSC/lib/dictionaries/cif_core.dic
dictionary named 'cif_core.dic' version 2.4.2 from 2011-04-26.

Automatic conversion script
Id: cif_fix_values 2281 2013-09-26 08:29:07Z andrius 
;
_cod_original_cell_volume 10570.2(17)
_cod_original_sg_symbol_H-M C2/c
_cod_database_code 7214340

loop_
_symmetry_equiv_pos_as_xyz
'x, y, z'
'-x, y, -z+1/2'
'x+1/2, y+1/2, z'
'-x+1/2, y+1/2, -z+1/2'
'-x, -y, -z'
'x, -y, z-1/2'
'-x+1/2, -y+1/2, -z'
'x+1/2, -y+1/2, z-1/2'

loop_
_atom_site_label
_atom_site_type_symbol
_atom_site_fract_x
_atom_site_fract_y
_atom_site_fract_z
_atom_site_U_iso_or_equiv
_atom_site_adp_type
_atom_site_occupancy
_atom_site_symmetry_multiplicity
_atom_site_calc_flag
_atom_site_refinement_flags
_atom_site_disorder_assembly
_atom_site_disorder_group
Gd1 Gd 0.099611(10) 0.16107(3) 0.06720(2) 0.04213(17) Uani 1 1 d . . .
O1 O 0.27941(14) 0.4050(4) 0.0901(4) 0.0543(16) Uani 1 1 d . . .
N1 N 0.15022(19) 0.2929(5) -0.0324(5) 0.058(2) Uani 1 1 d . . .
C1 C 0.2841(2) 0.2673(6) 0.2925(5) 0.048(2) Uani 1 1 d . . .
O2 O 0.22938(14) 0.3088(4) 0.0543(4) 0.0513(15) Uani 1 1 d . . .
N2 N 0.38566(18) -0.2924(5) 0.2244(4) 0.0482(18) Uani 1 1 d . . .
C2 C 0.2910(2) 0.3324(5) 0.2321(6) 0.046(2) Uani 1 1 d . . .
H2 H 0.3079 0.3695 0.2470 0.055 Uiso 1 1 calc R . .
O3 O 0.26672(14) -0.1074(4) 0.1150(4) 0.0555(16) Uani 1 1 d . . .
N3 N 0.44531(18) 0.4998(5) 0.3617(4) 0.0485(18) Uani 1 1 d . . .
C3 C 0.2736(2) 0.3435(6) 0.1521(6) 0.048(2) Uani 1 1 d . . .
O4 O 0.31631(15) -0.1662(4) 0.2065(4) 0.0559(16) Uani 1 1 d . . .
C4 C 0.2478(2) 0.2900(6) 0.1309(5) 0.047(2) Uani 1 1 d . . .
O5 O 0.42219(16) 0.1125(4) 0.4053(5) 0.071(2) Uani 1 1 d . . .
N4 N 0.15359(19) 0.0485(5) 0.1127(5) 0.0530(19) Uani 1 1 d . . .
C5 C 0.2415(2) 0.2238(5) 0.1891(5) 0.047(2) Uani 1 1 d . . .
H5 H 0.2246 0.1867 0.1740 0.056 Uiso 1 1 calc R . .
O6 O 0.41409(15) 0.2801(4) 0.3681(4) 0.0620(18) Uani 1 1 d . . .
N5 N 0.07709(18) 0.0889(6) -0.1045(5) 0.055(2) Uani 1 1 d . . .
C6 C 0.2595(2) 0.2105(6) 0.2689(5) 0.049(2) Uani 1 1 d . . .
O7 O 0.14095(16) 0.2447(5) 0.0322(4) 0.078(2) Uani 1 1 d . . .
N6 N 0.0500(2) 0.2889(6) 0.0336(5) 0.067(2) Uani 1 1 d . . .
C7 C 0.2522(2) 0.1313(6) 0.3243(6) 0.053(2) Uani 1 1 d . . .
H7A H 0.2304 0.1184 0.3136 0.063 Uiso 1 1 calc R . .
H7B H 0.2574 0.1459 0.3860 0.063 Uiso 1 1 calc R . .
O8 O 0.39923(14) -0.2624(4) 0.3014(3) 0.0508(15) Uani 1 1 d . . .
C8 C 0.2703(2) 0.0487(6) 0.3022(5) 0.046(2) Uani 1 1 d . . .
O9 O 0.42000(14) 0.5487(4) 0.3488(3) 0.0502(15) Uani 1 1 d . . .
C9 C 0.2596(2) 0.0059(5) 0.2227(5) 0.045(2) Uani 1 1 d . . .
H9 H 0.2414 0.0257 0.1901 0.054 Uiso 1 1 calc R . .
C10 C 0.2754(2) -0.0652(6) 0.1919(5) 0.049(2) Uani 1 1 d . . .
O10 O 0.14616(14) 0.1081(4) 0.1647(4) 0.0516(15) Uani 1 1 d . . .
C11 C 0.3018(2) -0.0944(6) 0.2426(5) 0.047(2) Uani 1 1 d . . .
O11 O 0.17631(18) 0.0017(5) 0.1296(5) 0.083(2) Uani 1 1 d . . .
C12 C 0.3124(2) -0.0536(5) 0.3207(5) 0.048(2) Uani 1 1 d . . .
H12 H 0.3301 -0.0751 0.3539 0.057 Uiso 1 1 calc R . .
O12 O 0.13599(15) 0.0385(4) 0.0418(4) 0.0588(17) Uani 1 1 d . . .
C13 C 0.2971(2) 0.0184(6) 0.3506(5) 0.052(2) Uani 1 1 d . . .
O13 O 0.07186(14) 0.0492(4) -0.0346(4) 0.0536(16) Uani 1 1 d . . .
C14 C 0.3127(2) 0.0657(6) 0.4318(5) 0.052(2) Uani 1 1 d . . .
H14A H 0.2976 0.1012 0.4576 0.063 Uiso 1 1 calc R . .
H14B H 0.3209 0.0211 0.4747 0.063 Uiso 1 1 calc R . .
O14 O 0.06837(16) 0.0553(5) -0.1757(4) 0.071(2) Uani 1 1 d . . .
C15 C 0.3383(2) 0.1264(6) 0.4110(5) 0.051(2) Uani 1 1 d . . .
O15 O 0.09136(18) 0.1618(5) -0.0944(4) 0.0676(19) Uani 1 1 d . . .
C16 C 0.3676(2) 0.0904(6) 0.4179(5) 0.052(2) Uani 1 1 d . . .
H16 H 0.3705 0.0304 0.4342 0.063 Uiso 1 1 calc R . .
O18 O 0.07803(17) 0.3117(4) 0.0307(4) 0.0640(18) Uani 1 1 d . . .
C17 C 0.3925(2) 0.1414(6) 0.4012(6) 0.052(2) Uani 1 1 d . . .
O17 O 0.0291(2) 0.3438(5) 0.0239(7) 0.103(3) Uani 1 1 d . . .
C18 C 0.3882(2) 0.2320(6) 0.3799(6) 0.054(2) Uani 1 1 d . . .
O16 O 0.04558(14) 0.2077(4) 0.0477(4) 0.0565(16) Uani 1 1 d . . .
C19 C 0.3589(2) 0.2667(6) 0.3705(5) 0.050(2) Uani 1 1 d . . .
H19 H 0.3558 0.3261 0.3522 0.060 Uiso 1 1 calc R . .
C20 C 0.3340(2) 0.2162(6) 0.3874(5) 0.050(2) Uani 1 1 d . . .
C21 C 0.3034(2) 0.2654(6) 0.3810(5) 0.050(2) Uani 1 1 d . . .
H21A H 0.2914 0.2381 0.4225 0.060 Uiso 1 1 calc R . .
H21B H 0.3075 0.3271 0.3996 0.060 Uiso 1 1 calc R . .
C22 C 0.3074(2) 0.4537(7) 0.1074(7) 0.065(3) Uani 1 1 d . . .
H22A H 0.3071 0.4895 0.1594 0.098 Uiso 1 1 calc R . .
H22B H 0.3096 0.4924 0.0586 0.098 Uiso 1 1 calc R . .
H22C H 0.3243 0.4123 0.1160 0.098 Uiso 1 1 calc R . .
C23 C 0.2006(2) 0.2633(6) 0.0439(6) 0.051(2) Uani 1 1 d . . .
H23A H 0.1910 0.2687 0.0970 0.061 Uiso 1 1 calc R . .
H23B H 0.2036 0.1999 0.0324 0.061 Uiso 1 1 calc R . .
C24 C 0.1809(2) 0.3050(6) -0.0310(5) 0.046(2) Uani 1 1 d . . .
C25 C 0.1911(2) 0.3563(5) -0.0967(6) 0.050(2) Uani 1 1 d . . .
H25 H 0.2119 0.3674 -0.0963 0.060 Uiso 1 1 calc R . .
C26 C 0.1703(2) 0.3905(6) -0.1617(6) 0.054(2) Uani 1 1 d . . .
H26 H 0.1772 0.4225 -0.2074 0.065 Uiso 1 1 calc R . .
C27 C 0.1396(3) 0.3784(7) -0.1610(6) 0.072(3) Uani 1 1 d . . .
H27 H 0.1255 0.4030 -0.2050 0.086 Uiso 1 1 calc R . .
C28 C 0.1300(3) 0.3297(7) -0.0943(7) 0.074(3) Uani 1 1 d . . .
H28 H 0.1091 0.3221 -0.0922 0.088 Uiso 1 1 calc R . .
C29 C 0.2433(2) -0.0622(7) 0.0556(6) 0.066(3) Uani 1 1 d . . .
H29A H 0.2247 -0.0590 0.0819 0.098 Uiso 1 1 calc R . .
H29B H 0.2396 -0.0951 0.0015 0.098 Uiso 1 1 calc R . .
H29C H 0.2500 -0.0024 0.0441 0.098 Uiso 1 1 calc R . .
C30 C 0.3459(2) -0.1878(6) 0.2470(6) 0.051(2) Uani 1 1 d . . .
H30A H 0.3452 -0.2096 0.3063 0.061 Uiso 1 1 calc R . .
H30B H 0.3591 -0.1353 0.2498 0.061 Uiso 1 1 calc R . .
C31 C 0.3574(2) -0.2586(6) 0.1922(5) 0.052(2) Uani 1 1 d . . .
C32 C 0.3427(2) -0.2902(6) 0.1139(6) 0.057(3) Uani 1 1 d . . .
H32 H 0.3235 -0.2678 0.0914 0.068 Uiso 1 1 calc R . .
C33 C 0.3564(2) -0.3548(6) 0.0694(6) 0.059(3) Uani 1 1 d . . .
H33 H 0.3465 -0.3769 0.0163 0.071 Uiso 1 1 calc R . .
C34 C 0.3847(2) -0.3872(6) 0.1030(6) 0.059(3) Uani 1 1 d . . .
H34 H 0.3941 -0.4311 0.0725 0.071 Uiso 1 1 calc R . .
C35 C 0.3992(2) -0.3552(6) 0.1811(6) 0.052(2) Uani 1 1 d . . .
H35 H 0.4184 -0.3774 0.2039 0.063 Uiso 1 1 calc R . .
C36 C 0.4273(3) 0.0191(7) 0.4217(8) 0.082(3) Uani 1 1 d . . .
H36A H 0.4221 0.0043 0.4787 0.123 Uiso 1 1 calc R . .
H36B H 0.4486 0.0054 0.4195 0.123 Uiso 1 1 calc R . .
H36C H 0.4148 -0.0154 0.3778 0.123 Uiso 1 1 calc R . .
C37 C 0.4112(2) 0.3750(6) 0.3605(6) 0.052(2) Uani 1 1 d . . .
H37A H 0.4003 0.3989 0.4064 0.062 Uiso 1 1 calc R . .
H37B H 0.4001 0.3913 0.3039 0.062 Uiso 1 1 calc R . .
C38 C 0.4429(2) 0.4104(6) 0.3692(5) 0.047(2) Uani 1 1 d . . .
C39 C 0.4688(2) 0.3607(7) 0.3809(7) 0.066(3) Uani 1 1 d . . .
H39 H 0.4675 0.2986 0.3871 0.079 Uiso 1 1 calc R . .
C40 C 0.4970(3) 0.4002(7) 0.3838(8) 0.079(3) Uani 1 1 d . . .
H40 H 0.5148 0.3654 0.3921 0.095 Uiso 1 1 calc R . .
C41 C 0.4989(2) 0.4900(7) 0.3745(7) 0.070(3) Uani 1 1 d . . .
H41 H 0.5180 0.5177 0.3767 0.083 Uiso 1 1 calc R . .
C42 C 0.4732(2) 0.5397(6) 0.3622(5) 0.059(3) Uani 1 1 d . . .
H42 H 0.4745 0.6015 0.3539 0.071 Uiso 1 1 calc R . .
N7A N 0.4436(2) -0.1631(6) 0.1630(5) 0.107(8) Uiso 0.50 1 d PR A 2
N7B N 0.4535(2) -0.1936(6) 0.1506(5) 0.105(8) Uiso 0.50 1 d PR B 1
O19A O 0.4046(5) -0.0750(15) 0.1803(14) 0.133(7) Uiso 0.50 1 d PD A 2
C44A C 0.4578(5) -0.2288(16) 0.0922(15) 0.188(9) Uiso 0.50 1 d P A 2
H44A H 0.4418 -0.2654 0.0623 0.282 Uiso 0.50 1 calc PR A 2
H44B H 0.4734 -0.2667 0.1228 0.282 Uiso 0.50 1 calc PR A 2
H44C H 0.4667 -0.1925 0.0502 0.282 Uiso 0.50 1 calc PR A 2
C45B C 0.4684(6) -0.2419(16) 0.2268(17) 0.096(8) Uiso 0.50 1 d PD B 1
H45B H 0.4657 -0.2174 0.2810 0.116 Uiso 0.50 1 calc PR B 1
C45A C 0.4623(8) -0.141(2) 0.240(2) 0.128(11) Uiso 0.50 1 d P A 2
H45A H 0.4512 -0.1033 0.2756 0.192 Uiso 0.50 1 calc PR A 2
H45C H 0.4801 -0.1092 0.2258 0.192 Uiso 0.50 1 calc PR A 2
H45D H 0.4687 -0.1949 0.2716 0.192 Uiso 0.50 1 calc PR A 2
C43A C 0.4227(6) -0.1235(17) 0.1425(16) 0.206(10) Uiso 0.50 1 d PD A 2
H43A H 0.4169 -0.1262 0.0820 0.248 Uiso 0.50 1 calc PR A 2
O19B O 0.4837(4) -0.3082(12) 0.2298(10) 0.085(5) Uiso 0.50 1 d PD . 1
C43B C 0.4227(6) -0.1235(17) 0.1425(16) 0.206(10) Uiso 0.50 1 d P B 1
H43B H 0.4128 -0.1229 0.0829 0.310 Uiso 0.50 1 calc PR B 1
H43C H 0.4295 -0.0638 0.1594 0.310 Uiso 0.50 1 calc PR B 1
H43D H 0.4085 -0.1442 0.1805 0.310 Uiso 0.50 1 calc PR B 1
C44B C 0.4578(5) -0.2288(16) 0.0922(15) 0.188(9) Uiso 0.50 1 d P B 1
H44D H 0.4785 -0.2173 0.0814 0.282 Uiso 0.50 1 calc PR B 1
H44E H 0.4438 -0.2081 0.0431 0.282 Uiso 0.50 1 calc PR B 1
H44F H 0.4551 -0.2922 0.1000 0.282 Uiso 0.50 1 calc PR B 1

loop_
_atom_site_aniso_label
_atom_site_aniso_U_11
_atom_site_aniso_U_22
_atom_site_aniso_U_33
_atom_site_aniso_U_23
_atom_site_aniso_U_13
_atom_site_aniso_U_12
Gd1 0.0511(3) 0.0393(2) 0.0348(2) 0.0007(2) 0.00093(17) -0.0018(2)
O1 0.059(4) 0.042(4) 0.060(4) 0.004(3) 0.001(3) -0.004(3)
N1 0.062(6) 0.062(5) 0.050(4) 0.013(4) 0.004(4) -0.011(4)
C1 0.059(6) 0.037(5) 0.047(5) -0.004(4) 0.003(4) 0.000(4)
O2 0.059(4) 0.044(3) 0.052(4) 0.001(3) 0.009(3) -0.002(3)
N2 0.071(5) 0.038(4) 0.037(4) 0.005(3) 0.009(4) -0.001(4)
C2 0.051(5) 0.035(5) 0.053(5) -0.008(4) 0.006(4) -0.001(4)
O3 0.067(4) 0.052(4) 0.046(3) -0.005(3) 0.003(3) 0.004(3)
N3 0.062(5) 0.046(5) 0.036(4) -0.002(3) -0.001(3) 0.006(4)
C3 0.058(6) 0.037(5) 0.051(5) 0.003(4) 0.017(4) 0.003(4)
O4 0.064(4) 0.049(4) 0.053(4) -0.010(3) 0.001(3) 0.008(3)
C4 0.057(6) 0.043(5) 0.041(5) -0.002(4) 0.002(4) 0.004(4)
O5 0.069(5) 0.038(4) 0.105(6) 0.000(4) 0.005(4) 0.007(3)
N4 0.063(6) 0.044(5) 0.052(5) 0.000(4) 0.005(4) -0.002(4)
C5 0.053(6) 0.035(5) 0.053(5) -0.003(4) 0.007(4) -0.003(4)
O6 0.066(5) 0.035(4) 0.086(5) -0.005(3) 0.013(4) 0.000(3)
N5 0.060(5) 0.064(6) 0.042(4) 0.003(4) 0.005(4) 0.007(4)
C6 0.060(6) 0.041(5) 0.045(5) -0.001(4) 0.002(4) 0.010(4)
O7 0.074(5) 0.096(6) 0.060(4) 0.037(4) -0.003(4) -0.033(4)
N6 0.083(7) 0.047(5) 0.069(6) -0.002(4) 0.002(5) 0.000(5)
C7 0.064(7) 0.052(6) 0.043(5) 0.000(4) 0.012(4) -0.001(5)
O8 0.068(4) 0.041(3) 0.041(3) 0.002(3) -0.001(3) 0.005(3)
C8 0.057(6) 0.041(5) 0.042(5) 0.011(4) 0.010(4) 0.000(4)
O9 0.059(4) 0.045(4) 0.045(3) -0.001(3) 0.000(3) 0.008(3)
C9 0.058(6) 0.036(5) 0.044(5) 0.007(4) 0.011(4) -0.005(4)
C10 0.069(7) 0.041(5) 0.038(5) 0.003(4) 0.008(4) -0.008(5)
O10 0.060(4) 0.050(4) 0.043(3) -0.005(3) 0.002(3) 0.006(3)
C11 0.057(6) 0.034(5) 0.050(5) 0.004(4) 0.012(4) 0.001(4)
O11 0.077(5) 0.093(6) 0.075(5) 0.003(4) -0.004(4) 0.041(5)
C12 0.067(6) 0.034(5) 0.042(5) 0.006(4) 0.005(4) -0.008(4)
O12 0.062(4) 0.064(4) 0.049(4) -0.013(3) 0.002(3) 0.007(3)
C13 0.069(7) 0.040(5) 0.046(5) -0.003(4) 0.007(4) -0.010(5)
O13 0.063(4) 0.048(4) 0.047(3) -0.005(3) -0.001(3) -0.001(3)
C14 0.070(7) 0.042(5) 0.043(5) 0.008(4) 0.001(4) -0.003(5)
O14 0.080(5) 0.093(6) 0.037(3) -0.018(4) 0.000(3) -0.002(4)
C15 0.072(7) 0.041(5) 0.038(5) -0.004(4) 0.003(4) -0.005(5)
O15 0.092(6) 0.065(5) 0.046(4) 0.010(3) 0.009(3) -0.014(4)
C16 0.063(7) 0.040(5) 0.052(5) 0.000(4) 0.004(5) 0.006(5)
O18 0.067(5) 0.051(4) 0.072(5) 0.003(3) -0.001(4) -0.007(3)
C17 0.059(6) 0.037(5) 0.056(5) -0.001(4) -0.003(5) 0.001(4)
O17 0.089(7) 0.056(5) 0.164(9) 0.014(5) 0.017(6) 0.023(4)
C18 0.068(7) 0.040(5) 0.052(5) -0.003(4) 0.004(5) 0.006(5)
O16 0.067(4) 0.032(3) 0.068(4) -0.002(3) -0.001(3) -0.003(3)
C19 0.063(6) 0.038(5) 0.048(5) -0.009(4) 0.003(4) 0.009(4)
C20 0.063(6) 0.047(6) 0.039(5) -0.004(4) 0.003(4) -0.001(5)
C21 0.063(6) 0.043(5) 0.043(5) -0.008(4) 0.007(4) -0.001(4)
C22 0.061(7) 0.054(6) 0.079(7) 0.023(5) 0.006(5) -0.006(5)
C23 0.055(6) 0.038(5) 0.058(6) 0.005(4) 0.006(4) 0.002(4)
C24 0.048(6) 0.043(5) 0.048(5) -0.008(4) 0.005(4) -0.001(4)
C25 0.063(6) 0.041(5) 0.047(5) 0.006(4) 0.013(5) -0.004(4)
C26 0.068(7) 0.045(6) 0.051(5) 0.007(4) 0.014(5) -0.006(5)
C27 0.084(9) 0.070(7) 0.055(6) 0.027(6) -0.010(5) -0.008(6)
C28 0.064(7) 0.081(8) 0.072(7) 0.027(6) -0.006(5) -0.014(6)
C29 0.064(7) 0.075(7) 0.054(6) -0.002(5) -0.005(5) 0.014(5)
C30 0.062(6) 0.046(5) 0.043(5) 0.001(4) 0.004(4) 0.007(4)
C31 0.066(6) 0.044(5) 0.042(5) 0.007(4) -0.004(4) 0.010(5)
C32 0.071(7) 0.053(6) 0.045(5) 0.007(5) 0.000(5) 0.002(5)
C33 0.076(7) 0.057(6) 0.044(5) 0.007(4) 0.004(5) 0.010(5)
C34 0.082(8) 0.053(6) 0.045(5) -0.005(5) 0.014(5) 0.015(5)
C35 0.061(6) 0.048(6) 0.047(5) -0.001(4) 0.004(4) 0.013(4)
C36 0.101(9) 0.043(6) 0.104(9) 0.014(6) 0.017(7) 0.022(6)
C37 0.059(6) 0.041(5) 0.056(5) -0.001(4) 0.013(5) 0.004(4)
C38 0.059(6) 0.041(5) 0.041(5) 0.006(4) 0.005(4) 0.008(4)
C39 0.065(7) 0.046(6) 0.085(7) 0.006(5) 0.008(6) 0.008(5)
C40 0.059(7) 0.053(7) 0.122(10) 0.007(7) -0.002(6) 0.001(5)
C41 0.055(7) 0.061(7) 0.091(8) 0.003(6) 0.003(5) -0.001(5)
C42 0.069(7) 0.047(6) 0.061(6) 0.002(5) 0.008(5) -0.001(5)

loop_
_atom_type_symbol
_atom_type_description
_atom_type_scat_dispersion_real
_atom_type_scat_dispersion_imag
_atom_type_scat_source
C C 0.0033 0.0016 'International Tables Vol C Tables 4.2.6.8 and 6.1.1.4'
H H 0.0000 0.0000 'International Tables Vol C Tables 4.2.6.8 and 6.1.1.4'
N N 0.0061 0.0033 'International Tables Vol C Tables 4.2.6.8 and 6.1.1.4'
O O 0.0106 0.0060 'International Tables Vol C Tables 4.2.6.8 and 6.1.1.4'
Gd Gd -0.1653 3.9035 'International Tables Vol C Tables 4.2.6.8 and 6.1.1.4'

loop_
_geom_angle_atom_site_label_1
_geom_angle_atom_site_label_2
_geom_angle_atom_site_label_3
_geom_angle
_geom_angle_site_symmetry_1
_geom_angle_site_symmetry_3
O8 Gd1 O7 90.6(2) 4 .
O8 Gd1 O9 80.63(19) 4 4_545
O7 Gd1 O9 149.9(2) . 4_545
O8 Gd1 O16 83.0(2) 4 .
O7 Gd1 O16 126.5(2) . .
O9 Gd1 O16 81.3(2) 4_545 .
O8 Gd1 O15 149.6(2) 4 .
O7 Gd1 O15 77.3(2) . .
O9 Gd1 O15 122.8(2) 4_545 .
O16 Gd1 O15 82.2(2) . .
O8 Gd1 O18 73.5(2) 4 .
O7 Gd1 O18 75.6(3) . .
O9 Gd1 O18 127.9(2) 4_545 .
O16 Gd1 O18 51.6(2) . .
O15 Gd1 O18 76.4(2) . .
O8 Gd1 O12 123.8(2) 4 .
O7 Gd1 O12 79.5(3) . .
O9 Gd1 O12 81.7(2) 4_545 .
O16 Gd1 O12 145.0(2) . .
O15 Gd1 O12 81.8(2) . .
O18 Gd1 O12 149.8(2) . .
O8 Gd1 O13 146.1(2) 4 .
O7 Gd1 O13 123.1(2) . .
O9 Gd1 O13 71.61(19) 4_545 .
O16 Gd1 O13 74.04(19) . .
O15 Gd1 O13 51.2(2) . .
O18 Gd1 O13 108.7(2) . .
O12 Gd1 O13 71.6(2) . .
O8 Gd1 O10 73.09(19) 4 .
O7 Gd1 O10 72.7(2) . .
O9 Gd1 O10 77.1(2) 4_545 .
O16 Gd1 O10 149.88(19) . .
O15 Gd1 O10 127.3(2) . .
O18 Gd1 O10 133.0(2) . .
O12 Gd1 O10 51.01(19) . .
O13 Gd1 O10 117.48(19) . .
O8 Gd1 N6 76.2(2) 4 .
O7 Gd1 N6 101.7(3) . .
O9 Gd1 N6 104.1(2) 4_545 .
O16 Gd1 N6 25.4(2) . .
O15 Gd1 N6 79.0(2) . .
O18 Gd1 N6 26.3(2) . .
O12 Gd1 N6 160.0(2) . .
O13 Gd1 N6 91.8(2) . .
O10 Gd1 N6 148.7(2) . .
O8 Gd1 N5 160.5(2) 4 .
O7 Gd1 N5 99.9(2) . .
O9 Gd1 N5 97.5(2) 4_545 .
O16 Gd1 N5 77.5(2) . .
O15 Gd1 N5 25.3(2) . .
O18 Gd1 N5 93.1(2) . .
O12 Gd1 N5 74.7(2) . .
O13 Gd1 N5 25.9(2) . .
O10 Gd1 N5 125.7(2) . .
N6 Gd1 N5 85.5(2) . .
O8 Gd1 N4 98.6(2) 4 .
O7 Gd1 N4 74.1(2) . .
O9 Gd1 N4 78.8(2) 4_545 .
O16 Gd1 N4 159.4(2) . .
O15 Gd1 N4 104.6(2) . .
O18 Gd1 N4 148.5(2) . .
O12 Gd1 N4 25.42(18) . .
O13 Gd1 N4 94.8(2) . .
O10 Gd1 N4 25.60(18) . .
N6 Gd1 N4 173.4(2) . .
N5 Gd1 N4 100.1(2) . .
C3 O1 C22 116.4(7) . .
O7 N1 C28 120.8(8) . .
O7 N1 C24 117.4(7) . .
C28 N1 C24 121.8(8) . .
C6 C1 C2 118.5(8) . .
C6 C1 C21 123.8(8) . .
C2 C1 C21 117.7(8) . .
C4 O2 C23 114.6(6) . .
C35 N2 O8 120.1(7) . .
C35 N2 C31 121.4(7) . .
O8 N2 C31 118.5(7) . .
C3 C2 C1 122.4(8) . .
C3 C2 H2 118.8 . .
C1 C2 H2 118.8 . .
C10 O3 C29 115.5(7) . .
O9 N3 C38 118.9(7) . .
O9 N3 C42 120.1(7) . .
C38 N3 C42 120.9(8) . .
O1 C3 C2 125.0(8) . .
O1 C3 C4 116.1(8) . .
C2 C3 C4 118.9(8) . .
C11 O4 C30 116.4(6) . .
O2 C4 C5 123.9(8) . .
O2 C4 C3 117.2(7) . .
C5 C4 C3 118.8(8) . .
C17 O5 C36 116.3(8) . .
O11 N4 O12 120.8(8) . .
O11 N4 O10 122.5(8) . .
O12 N4 O10 116.7(7) . .
O11 N4 Gd1 178.5(6) . .
O12 N4 Gd1 58.1(4) . .
O10 N4 Gd1 58.6(4) . .
C6 C5 C4 122.5(8) . .
C6 C5 H5 118.8 . .
C4 C5 H5 118.8 . .
C18 O6 C37 117.3(7) . .
O14 N5 O15 124.1(8) . .
O14 N5 O13 119.9(8) . .
O15 N5 O13 116.0(7) . .
O14 N5 Gd1 177.2(7) . .
O15 N5 Gd1 57.4(4) . .
O13 N5 Gd1 58.7(4) . .
C5 C6 C1 118.8(8) . .
C5 C6 C7 118.2(8) . .
C1 C6 C7 122.9(8) . .
N1 O7 Gd1 141.9(5) . .
O17 N6 O16 122.4(10) . .
O17 N6 O18 121.9(9) . .
O16 N6 O18 115.7(9) . .
O17 N6 Gd1 176.8(8) . .
O16 N6 Gd1 57.5(5) . .
O18 N6 Gd1 58.2(5) . .
C6 C7 C8 110.2(7) . .
C6 C7 H7A 109.6 . .
C8 C7 H7A 109.6 . .
C6 C7 H7B 109.6 . .
C8 C7 H7B 109.6 . .
H7A C7 H7B 108.1 . .
N2 O8 Gd1 124.6(5) . 4_545
C13 C8 C9 119.0(8) . .
C13 C8 C7 125.1(8) . .
C9 C8 C7 115.8(8) . .
N3 O9 Gd1 132.3(5) . 4
C10 C9 C8 121.3(8) . .
C10 C9 H9 119.4 . .
C8 C9 H9 119.4 . .
O3 C10 C11 117.9(8) . .
O3 C10 C9 124.0(8) . .
C11 C10 C9 118.0(8) . .
N4 O10 Gd1 95.8(5) . .
C12 C11 C10 121.3(8) . .
C12 C11 O4 124.4(8) . .
C10 C11 O4 114.2(7) . .
C11 C12 C13 120.8(9) . .
C11 C12 H12 119.6 . .
C13 C12 H12 119.6 . .
N4 O12 Gd1 96.5(5) . .
C12 C13 C8 119.5(8) . .
C12 C13 C14 116.7(8) . .
C8 C13 C14 123.5(8) . .
N5 O13 Gd1 95.4(5) . .
C15 C14 C13 111.8(7) . .
C15 C14 H14A 109.2 . .
C13 C14 H14A 109.2 . .
C15 C14 H14B 109.2 . .
C13 C14 H14B 109.2 . .
H14A C14 H14B 107.9 . .
C16 C15 C20 119.0(9) . .
C16 C15 C14 117.7(8) . .
C20 C15 C14 123.2(9) . .
N5 O15 Gd1 97.3(5) . .
C15 C16 C17 121.7(9) . .
C15 C16 H16 119.1 . .
C17 C16 H16 119.1 . .
N6 O18 Gd1 95.5(5) . .
O5 C17 C16 126.5(8) . .
O5 C17 C18 114.6(8) . .
C16 C17 C18 118.9(9) . .
O6 C18 C19 124.8(8) . .
O6 C18 C17 116.2(8) . .
C19 C18 C17 119.1(9) . .
N6 O16 Gd1 97.1(6) . .
C18 C19 C20 122.1(9) . .
C18 C19 H19 119.0 . .
C20 C19 H19 119.0 . .
C19 C20 C15 119.1(9) . .
C19 C20 C21 116.3(8) . .
C15 C20 C21 124.7(8) . .
C1 C21 C20 117.2(7) . .
C1 C21 H21A 108.0 . .
C20 C21 H21A 108.0 . .
C1 C21 H21B 108.0 . .
C20 C21 H21B 108.0 . .
H21A C21 H21B 107.2 . .
O1 C22 H22A 109.5 . .
O1 C22 H22B 109.5 . .
H22A C22 H22B 109.5 . .
O1 C22 H22C 109.5 . .
H22A C22 H22C 109.5 . .
H22B C22 H22C 109.5 . .
O2 C23 C24 108.0(7) . .
O2 C23 H23A 110.1 . .
C24 C23 H23A 110.1 . .
O2 C23 H23B 110.1 . .
C24 C23 H23B 110.1 . .
H23A C23 H23B 108.4 . .
N1 C24 C25 118.3(8) . .
N1 C24 C23 115.8(8) . .
C25 C24 C23 125.8(8) . .
C26 C25 C24 119.5(9) . .
C26 C25 H25 120.2 . .
C24 C25 H25 120.2 . .
C25 C26 C27 120.9(9) . .
C25 C26 H26 119.5 . .
C27 C26 H26 119.5 . .
C28 C27 C26 118.7(9) . .
C28 C27 H27 120.6 . .
C26 C27 H27 120.6 . .
N1 C28 C27 120.6(10) . .
N1 C28 H28 119.7 . .
C27 C28 H28 119.7 . .
O3 C29 H29A 109.5 . .
O3 C29 H29B 109.5 . .
H29A C29 H29B 109.5 . .
O3 C29 H29C 109.5 . .
H29A C29 H29C 109.5 . .
H29B C29 H29C 109.5 . .
O4 C30 C31 106.0(7) . .
O4 C30 H30A 110.5 . .
C31 C30 H30A 110.5 . .
O4 C30 H30B 110.5 . .
C31 C30 H30B 110.5 . .
H30A C30 H30B 108.7 . .
N2 C31 C32 119.5(8) . .
N2 C31 C30 114.6(7) . .
C32 C31 C30 125.9(8) . .
C33 C32 C31 119.5(9) . .
C33 C32 H32 120.3 . .
C31 C32 H32 120.3 . .
C32 C33 C34 119.8(9) . .
C32 C33 H33 120.1 . .
C34 C33 H33 120.1 . .
C35 C34 C33 120.3(9) . .
C35 C34 H34 119.8 . .
C33 C34 H34 119.8 . .
N2 C35 C34 119.6(9) . .
N2 C35 H35 120.2 . .
C34 C35 H35 120.2 . .
O5 C36 H36A 109.5 . .
O5 C36 H36B 109.5 . .
H36A C36 H36B 109.5 . .
O5 C36 H36C 109.5 . .
H36A C36 H36C 109.5 . .
H36B C36 H36C 109.5 . .
O6 C37 C38 105.8(7) . .
O6 C37 H37A 110.6 . .
C38 C37 H37A 110.6 . .
O6 C37 H37B 110.6 . .
C38 C37 H37B 110.6 . .
H37A C37 H37B 108.7 . .
N3 C38 C39 118.5(9) . .
N3 C38 C37 115.5(8) . .
C39 C38 C37 125.9(9) . .
C38 C39 C40 121.1(10) . .
C38 C39 H39 119.5 . .
C40 C39 H39 119.5 . .
C41 C40 C39 119.3(10) . .
C41 C40 H40 120.3 . .
C39 C40 H40 120.3 . .
C40 C41 C42 119.9(10) . .
C40 C41 H41 120.0 . .
C42 C41 H41 120.0 . .
C41 C42 N3 120.2(9) . .
C41 C42 H42 119.9 . .
N3 C42 H42 119.9 . .
C43A N7A C45A 120(2) . .
C43A N7A C44A 120.2(16) . .
C45A N7A C44A 117.9(17) . .
N7A C44A H44A 109.5 . .
N7A C44A H44B 109.5 . .
H44A C44A H44B 109.5 . .
N7A C44A H44C 109.5 . .
H44A C44A H44C 109.5 . .
H44B C44A H44C 109.5 . .
O19B C45B N7B 129(2) . .
O19B C45B H45B 115.4 . .
N7B C45B H45B 115.4 . .
N7A C45A H45A 109.5 . .
N7A C45A H45C 109.5 . .
H45A C45A H45C 109.5 . .
N7A C45A H45D 109.5 . .
H45A C45A H45D 109.5 . .
H45C C45A H45D 109.5 . .
O19A C43A N7A 136(3) . .
O19A C43A H43A 111.9 . .
N7A C43A H43A 111.9 . .
C45B O19B O19B 121.6(16) . 2_655

loop_
_geom_bond_atom_site_label_1
_geom_bond_atom_site_label_2
_geom_bond_distance
_geom_bond_site_symmetry_2
Gd1 O8 2.358(5) 4
Gd1 O7 2.370(6) .
Gd1 O9 2.390(6) 4_545
Gd1 O16 2.505(6) .
Gd1 O15 2.511(6) .
Gd1 O18 2.517(7) .
Gd1 O12 2.539(6) .
Gd1 O13 2.539(6) .
Gd1 O10 2.550(6) .
Gd1 N6 2.946(10) .
Gd1 N5 2.958(8) .
Gd1 N4 2.972(8) .
O1 C3 1.395(10) .
O1 C22 1.452(11) .
N1 O7 1.357(9) .
N1 C28 1.359(13) .
N1 C24 1.388(11) .
C1 C6 1.411(13) .
C1 C2 1.430(12) .
C1 C21 1.536(11) .
O2 C4 1.394(10) .
O2 C23 1.453(11) .
N2 C35 1.359(11) .
N2 O8 1.357(9) .
N2 C31 1.397(11) .
C2 C3 1.397(12) .
C2 H2 0.9500 .
O3 C10 1.375(10) .
O3 C29 1.478(11) .
N3 O9 1.349(9) .
N3 C38 1.367(11) .
N3 C42 1.389(11) .
C3 C4 1.419(13) .
O4 C11 1.424(10) .
O4 C30 1.434(11) .
C4 C5 1.410(12) .
O5 C17 1.395(11) .
O5 C36 1.452(11) .
N4 O11 1.241(10) .
N4 O12 1.284(9) .
N4 O10 1.291(9) .
C5 C6 1.410(12) .
C5 H5 0.9500 .
O6 C18 1.406(11) .
O6 C37 1.448(11) .
N5 O14 1.242(9) .
N5 O15 1.277(10) .
N5 O13 1.299(9) .
C6 C7 1.543(13) .
N6 O17 1.247(11) .
N6 O16 1.272(10) .
N6 O18 1.310(11) .
C7 C8 1.555(13) .
C7 H7A 0.9900 .
C7 H7B 0.9900 .
O8 Gd1 2.358(5) 4_545
C8 C13 1.414(13) .
C8 C9 1.431(12) .
O9 Gd1 2.390(6) 4
C9 C10 1.410(12) .
C9 H9 0.9500 .
C10 C11 1.409(12) .
C11 C12 1.397(12) .
C12 C13 1.403(12) .
C12 H12 0.9500 .
C13 C14 1.545(12) .
C14 C15 1.541(13) .
C14 H14A 0.9900 .
C14 H14B 0.9900 .
C15 C16 1.412(13) .
C15 C20 1.418(13) .
C16 C17 1.414(13) .
C16 H16 0.9500 .
C17 C18 1.422(12) .
C18 C19 1.403(13) .
C19 C20 1.410(13) .
C19 H19 0.9500 .
C20 C21 1.551(13) .
C21 H21A 0.9900 .
C21 H21B 0.9900 .
C22 H22A 0.9800 .
C22 H22B 0.9800 .
C22 H22C 0.9800 .
C23 C24 1.511(12) .
C23 H23A 0.9900 .
C23 H23B 0.9900 .
C24 C25 1.412(12) .
C25 C26 1.388(13) .
C25 H25 0.9500 .
C26 C27 1.391(14) .
C26 H26 0.9500 .
C27 C28 1.393(14) .
C27 H27 0.9500 .
C28 H28 0.9500 .
C29 H29A 0.9800 .
C29 H29B 0.9800 .
C29 H29C 0.9800 .
C30 C31 1.508(12) .
C30 H30A 0.9900 .
C30 H30B 0.9900 .
C31 C32 1.400(12) .
C32 C33 1.392(13) .
C32 H32 0.9500 .
C33 C34 1.398(13) .
C33 H33 0.9500 .
C34 C35 1.395(13) .
C34 H34 0.9500 .
C35 H35 0.9500 .
C36 H36A 0.9800 .
C36 H36B 0.9800 .
C36 H36C 0.9800 .
C37 C38 1.508(13) .
C37 H37A 0.9900 .
C37 H37B 0.9900 .
C38 C39 1.379(13) .
C39 C40 1.395(15) .
C39 H39 0.9500 .
C40 C41 1.373(14) .
C40 H40 0.9500 .
C41 C42 1.368(13) .
C41 H41 0.9500 .
C42 H42 0.9500 .
N7A C43A 1.12(3) .
N7A C45A 1.42(3) .
N7A C44A 1.68(2) .
N7B C45B 1.48(3) .
O19A C43A 1.296(17) .
C44A H44A 0.9800 .
C44A H44B 0.9800 .
C44A H44C 0.9800 .
C45B O19B 1.214(17) .
C45B H45B 0.9500 .
C45A H45A 0.9800 .
C45A H45C 0.9800 .
C45A H45D 0.9800 .
C43A H43A 0.9500 .
O19B O19B 1.52(3) 2_655
